data_4128667
loop_
_publ_author_name
'Sun, Meng-Jia'
'Liu, Yingying'
'Zeng, Wei'
'Zhao, Yong Sheng'
'Zhong, Yu-Wu'
'Yao, Jiannian'

_publ_section_title
;
 Photoluminescent Anisotropy Amplification in Polymorphic Organic
 Nanocrystals by Light-Harvesting Energy Transfer.
;
_journal_issue 15
_journal_name_full 'Journal of the American Chemical Society'
_journal_page_first 6157
_journal_page_last 6161
_journal_paper_doi 10.1021/jacs.9b02055
_journal_volume 141
_journal_year 2019
_chemical_formula_moiety 'C28 H19 N O2 Pt S'
_chemical_formula_sum 'C28 H19 N O2 Pt S'
_chemical_formula_weight 628.59
_space_group_crystal_system monoclinic
_space_group_IT_number 14
_space_group_name_Hall '-P 2ybc'
_space_group_name_H-M_alt 'P 1 21/c 1'
_atom_sites_solution_hydrogens geom
_atom_sites_solution_primary dual
_audit_creation_date 2018-05-08
_audit_creation_method
;
Olex2 1.2
(compiled 2018.04.26 svn.r3504 for OlexSys, GUI svn.r5492)
;
_audit_update_record
;
????
;
_cell_angle_alpha 90
_cell_angle_beta 98.288(2)
_cell_angle_gamma 90
_cell_formula_units_Z 4
_cell_length_a 11.7362(19)
_cell_length_b 15.510(2)
_cell_length_c 12.1799(19)
_cell_measurement_reflns_used 7159
_cell_measurement_temperature 173(2)
_cell_measurement_theta_max 27.4830
_cell_measurement_theta_min 1.3129
_cell_volume 2193.9(6)
_computing_cell_refinement 'CrystalClear (Rigaku Inc., 2007)'
_computing_data_collection 'CrystalClear (Rigaku Inc., 2007)'
_computing_data_reduction 'CrystalClear (Rigaku Inc., 2007)'
_computing_molecular_graphics 'Olex2 (Dolomanov et al., 2009)''
_computing_publication_material 'CIFTAB (Sheldrick, 2014)'
_computing_structure_refinement 'ShelXL (Sheldrick, 2015)'
_computing_structure_solution 'ShelXT (Sheldrick, 2015)'
_diffrn_ambient_temperature 173.15
_diffrn_measured_fraction_theta_full 0.993
_diffrn_measured_fraction_theta_max 0.992
_diffrn_measurement_device_type 'Saturn724+ CCD'
_diffrn_measurement_method '\w scans at fixed \c = 45\%'
_diffrn_radiation_monochromator 'Graphite Monochromator'
_diffrn_radiation_type MoK\a
_diffrn_radiation_wavelength 0.71073
_diffrn_reflns_av_R_equivalents 0.0424
_diffrn_reflns_av_unetI/netI 0.0332
_diffrn_reflns_Laue_measured_fraction_full 0.993
_diffrn_reflns_Laue_measured_fraction_max 0.992
_diffrn_reflns_limit_h_max 15
_diffrn_reflns_limit_h_min -15
_diffrn_reflns_limit_k_max 19
_diffrn_reflns_limit_k_min -20
_diffrn_reflns_limit_l_max 15
_diffrn_reflns_limit_l_min -15
_diffrn_reflns_number 17099
_diffrn_reflns_point_group_measured_fraction_full 0.993
_diffrn_reflns_point_group_measured_fraction_max 0.992
_diffrn_reflns_theta_full 25.242
_diffrn_reflns_theta_max 27.489
_diffrn_reflns_theta_min 3.124
_diffrn_source 'Sealed Tube'
_exptl_absorpt_coefficient_mu 6.518
_exptl_absorpt_correction_T_max 1.00000
_exptl_absorpt_correction_T_min 0.38975
_exptl_absorpt_correction_type multi-scan
_exptl_absorpt_process_details 'CrystalClear (Rigaku Inc., 2007)'
_exptl_crystal_colour orange
_exptl_crystal_density_diffrn 1.903
_exptl_crystal_description block
_exptl_crystal_F_000 1216
_exptl_crystal_size_max 0.493
_exptl_crystal_size_mid 0.231
_exptl_crystal_size_min 0.176
_refine_diff_density_max 1.867
_refine_diff_density_min -1.629
_refine_diff_density_rms 0.153
_refine_ls_extinction_method none
_refine_ls_goodness_of_fit_ref 1.142
_refine_ls_hydrogen_treatment constr
_refine_ls_matrix_type full
_refine_ls_number_parameters 298
_refine_ls_number_reflns 5001
_refine_ls_number_restraints 0
_refine_ls_restrained_S_all 1.142
_refine_ls_R_factor_all 0.0348
_refine_ls_R_factor_gt 0.0337
_refine_ls_shift/su_max 0.001
_refine_ls_shift/su_mean 0.000
_refine_ls_structure_factor_coef Fsqd
_refine_ls_weighting_details 'w=1/[\s^2^(Fo^2^)+(0.0410P)^2^+4.1453P] where P=(Fo^2^+2Fc^2^)/3'
_refine_ls_weighting_scheme calc
_refine_ls_wR_factor_gt 0.0838
_refine_ls_wR_factor_ref 0.0846
_reflns_Friedel_coverage 0.000
_reflns_number_gt 4868
_reflns_number_total 5001
_reflns_threshold_expression 'I > 2\s(I)'
_cod_data_source_file ja9b02055_si_002.cif
_cod_data_source_block sa5290
_cod_depositor_comments
;
The following automatic conversions were performed:

data item '_exptl_absorpt_correction_type' value 'Multi-scan' was
changed to 'multi-scan' in accordance with the
/home/data/users/saulius/crontab/automatic-downloads/current/ACS/lib/dictionaries/cif_core.dic
dictionary named 'cif_core.dic' version 2.4.2 last updated on
2011-04-26.

Automatic conversion script
Id: cif_fix_values 6909 2019-04-08 15:41:33Z antanas 
;
_cod_original_cell_volume 2194.0(6)
_cod_database_code 4128667
_shelx_shelxl_version_number 2016/6
_shelx_space_group_comment
;
The symmetry employed for this shelxl refinement is uniquely defined
by the following loop, which should always be used as a source of
symmetry information in preference to the above space-group names.
They are only intended as comments.
;
_shelx_estimated_absorpt_t_max 0.393
_shelx_estimated_absorpt_t_min 0.141
_olex2_refinement_description
;
1. Fixed Uiso
 At 1.2 times of:
  All C(H) groups
2.a Aromatic/amide H refined with riding coordinates:
 C1(H1), C2(H2), C3(H3), C4(H4), C8(H8), C9(H9), C10(H10), C11(H11), C16(H16),
 C17(H17), C18(H18), C19(H19), C20(H20), C21(H21), C24(H24), C25(H25), C26(H26),
  C27(H27), C28(H28)
;
_olex2_submission_special_instructions 'No special instructions were received'

loop_
_space_group_symop_operation_xyz
'x, y, z'
'-x, y+1/2, -z+1/2'
'-x, -y, -z'
'x, -y-1/2, z-1/2'

loop_
_atom_site_label
_atom_site_type_symbol
_atom_site_fract_x
_atom_site_fract_y
_atom_site_fract_z
_atom_site_U_iso_or_equiv
_atom_site_adp_type
_atom_site_occupancy
_atom_site_site_symmetry_order
_atom_site_calc_flag
_atom_site_refinement_flags_posn
Pt1 Pt 0.22885(2) 0.46663(2) 0.57063(2) 0.01969(7) Uani 1 1 d .
C1 C 0.2441(4) 0.4386(3) 0.8141(4) 0.0253(8) Uani 1 1 d .
H1 H 0.311721 0.472921 0.819278 0.030 Uiso 1 1 calc R
S1 S -0.09491(9) 0.31270(7) 0.54349(9) 0.0260(2) Uani 1 1 d .
O1 O 0.3659(3) 0.53378(18) 0.6545(3) 0.0248(7) Uani 1 1 d .
N1 N 0.1860(3) 0.4212(2) 0.7136(3) 0.0211(7) Uani 1 1 d .
O2 O 0.2625(2) 0.5102(2) 0.4236(2) 0.0240(6) Uani 1 1 d .
C2 C 0.2087(4) 0.4079(3) 0.9108(4) 0.0286(9) Uani 1 1 d .
H2 H 0.251428 0.420850 0.981209 0.034 Uiso 1 1 calc R
C3 C 0.1097(4) 0.3580(3) 0.9028(4) 0.0289(9) Uani 1 1 d .
H3 H 0.083772 0.336399 0.967833 0.035 Uiso 1 1 calc R
C4 C 0.0489(4) 0.3399(3) 0.7991(4) 0.0260(9) Uani 1 1 d .
H4 H -0.018427 0.305132 0.792512 0.031 Uiso 1 1 calc R
C5 C 0.0873(3) 0.3731(3) 0.7048(4) 0.0231(8) Uani 1 1 d .
C6 C 0.0362(3) 0.3628(3) 0.5908(3) 0.0221(8) Uani 1 1 d .
C7 C -0.0827(4) 0.3437(3) 0.4083(4) 0.0242(8) Uani 1 1 d .
C8 C -0.1632(4) 0.3285(3) 0.3151(4) 0.0276(9) Uani 1 1 d .
H8 H -0.233208 0.299273 0.321094 0.033 Uiso 1 1 calc R
C9 C -0.1392(4) 0.3569(3) 0.2135(4) 0.0327(10) Uani 1 1 d .
H9 H -0.193539 0.347690 0.148867 0.039 Uiso 1 1 calc R
C10 C -0.0352(4) 0.3994(3) 0.2046(4) 0.0317(10) Uani 1 1 d .
H10 H -0.019383 0.417668 0.133909 0.038 Uiso 1 1 calc R
C11 C 0.0444(4) 0.4148(3) 0.2976(3) 0.0260(9) Uani 1 1 d .
H11 H 0.114586 0.443311 0.290457 0.031 Uiso 1 1 calc R
C12 C 0.0218(3) 0.3885(3) 0.4031(3) 0.0226(8) Uani 1 1 d .
C13 C 0.0893(3) 0.4009(3) 0.5089(3) 0.0227(8) Uani 1 1 d .
C14 C 0.4300(3) 0.5857(3) 0.6090(3) 0.0225(8) Uani 1 1 d .
C15 C 0.5181(3) 0.6320(3) 0.6877(4) 0.0237(8) Uani 1 1 d .
C16 C 0.4975(4) 0.6454(3) 0.7963(4) 0.0302(10) Uani 1 1 d .
H16 H 0.428688 0.624056 0.819103 0.036 Uiso 1 1 calc R
C17 C 0.5767(4) 0.6895(3) 0.8712(4) 0.0346(11) Uani 1 1 d .
H17 H 0.561545 0.699342 0.944710 0.042 Uiso 1 1 calc R
C18 C 0.6781(4) 0.7193(3) 0.8389(4) 0.0338(10) Uani 1 1 d .
H18 H 0.732307 0.749724 0.890132 0.041 Uiso 1 1 calc R
C19 C 0.7000(4) 0.7050(3) 0.7329(4) 0.0311(10) Uani 1 1 d .
H19 H 0.770134 0.725015 0.711607 0.037 Uiso 1 1 calc R
C20 C 0.6210(4) 0.6615(3) 0.6559(4) 0.0280(9) Uani 1 1 d .
H20 H 0.636996 0.651914 0.582565 0.034 Uiso 1 1 calc R
C21 C 0.4205(4) 0.6024(3) 0.4945(4) 0.0256(8) Uani 1 1 d .
H21 H 0.472625 0.643321 0.471667 0.031 Uiso 1 1 calc R
C22 C 0.3421(3) 0.5648(3) 0.4111(3) 0.0230(8) Uani 1 1 d .
C23 C 0.3462(4) 0.5897(3) 0.2933(3) 0.0236(8) Uani 1 1 d .
C24 C 0.4484(4) 0.6146(3) 0.2575(4) 0.0286(9) Uani 1 1 d .
H24 H 0.517799 0.615392 0.308437 0.034 Uiso 1 1 calc R
C25 C 0.4497(4) 0.6383(3) 0.1483(4) 0.0331(10) Uani 1 1 d .
H25 H 0.520069 0.654897 0.124446 0.040 Uiso 1 1 calc R
C26 C 0.3488(4) 0.6379(4) 0.0731(4) 0.0375(11) Uani 1 1 d .
H26 H 0.349606 0.654793 -0.001766 0.045 Uiso 1 1 calc R
C27 C 0.2466(4) 0.6124(4) 0.1086(4) 0.0352(11) Uani 1 1 d .
H27 H 0.177391 0.611639 0.057310 0.042 Uiso 1 1 calc R
C28 C 0.2442(4) 0.5882(3) 0.2175(4) 0.0292(9) Uani 1 1 d .
H28 H 0.173938 0.570651 0.240822 0.035 Uiso 1 1 calc R

loop_
_atom_site_aniso_label
_atom_site_aniso_U_11
_atom_site_aniso_U_22
_atom_site_aniso_U_33
_atom_site_aniso_U_23
_atom_site_aniso_U_13
_atom_site_aniso_U_12
Pt1 0.01878(10) 0.02042(11) 0.01987(10) 0.00090(5) 0.00282(7) -0.00090(5)
C1 0.024(2) 0.026(2) 0.025(2) 0.0002(18) 0.0031(16) -0.0005(17)
S1 0.0216(5) 0.0276(5) 0.0282(5) 0.0017(4) 0.0021(4) -0.0032(4)
O1 0.0219(15) 0.0296(17) 0.0224(15) -0.0013(11) 0.0014(12) -0.0052(11)
N1 0.0213(16) 0.0215(17) 0.0207(16) 0.0040(14) 0.0037(13) 0.0015(13)
O2 0.0256(16) 0.0254(15) 0.0207(15) 0.0016(11) 0.0028(12) -0.0025(11)
C2 0.031(2) 0.030(2) 0.023(2) 0.0031(18) 0.0000(17) 0.0006(18)
C3 0.030(2) 0.034(2) 0.025(2) 0.0066(18) 0.0086(17) 0.0050(18)
C4 0.0216(19) 0.026(2) 0.031(2) 0.0048(18) 0.0063(16) 0.0013(16)
C5 0.0206(18) 0.0217(19) 0.027(2) 0.0008(16) 0.0036(15) 0.0040(15)
C6 0.0174(17) 0.024(2) 0.0243(19) 0.0013(16) 0.0020(15) -0.0001(15)
C7 0.0244(19) 0.022(2) 0.026(2) 0.0013(17) 0.0021(16) 0.0049(16)
C8 0.022(2) 0.025(2) 0.034(2) -0.0029(18) 0.0011(17) 0.0017(16)
C9 0.031(2) 0.034(2) 0.031(2) -0.0049(19) -0.0045(19) 0.0068(19)
C10 0.036(2) 0.032(2) 0.026(2) -0.0023(19) 0.0014(19) 0.0063(19)
C11 0.028(2) 0.025(2) 0.025(2) 0.0002(17) 0.0038(17) -0.0003(16)
C12 0.0233(19) 0.0189(18) 0.025(2) -0.0033(16) 0.0012(15) 0.0025(15)
C13 0.0206(18) 0.0214(19) 0.026(2) 0.0013(16) 0.0019(15) 0.0004(15)
C14 0.0185(18) 0.023(2) 0.025(2) -0.0007(16) 0.0023(15) -0.0006(15)
C15 0.0198(18) 0.025(2) 0.026(2) 0.0014(17) 0.0021(15) -0.0029(15)
C16 0.029(2) 0.036(2) 0.026(2) 0.0022(19) 0.0045(17) -0.0062(19)
C17 0.042(3) 0.035(3) 0.025(2) -0.001(2) 0.0001(19) -0.008(2)
C18 0.032(2) 0.029(2) 0.039(3) 0.002(2) -0.004(2) -0.0075(18)
C19 0.023(2) 0.031(2) 0.039(3) 0.002(2) 0.0015(18) -0.0053(17)
C20 0.026(2) 0.028(2) 0.030(2) 0.0018(19) 0.0056(17) -0.0018(17)
C21 0.024(2) 0.029(2) 0.025(2) 0.0021(17) 0.0077(16) -0.0056(16)
C22 0.0219(19) 0.025(2) 0.0231(19) 0.0021(17) 0.0067(15) 0.0026(16)
C23 0.025(2) 0.024(2) 0.0218(19) 0.0013(16) 0.0030(16) 0.0032(16)
C24 0.025(2) 0.034(2) 0.026(2) 0.0044(19) 0.0023(16) 0.0000(17)
C25 0.028(2) 0.042(3) 0.030(2) 0.005(2) 0.0051(18) -0.0037(19)
C26 0.038(3) 0.054(3) 0.021(2) 0.009(2) 0.0045(19) 0.000(2)
C27 0.030(2) 0.047(3) 0.027(2) 0.006(2) -0.0035(18) 0.000(2)
C28 0.025(2) 0.029(2) 0.033(2) 0.0009(19) 0.0018(18) -0.0014(17)

loop_
_atom_type_symbol
_atom_type_description
_atom_type_scat_dispersion_real
_atom_type_scat_dispersion_imag
_atom_type_scat_source
C C 0.0033 0.0016 'International Tables Vol C Tables 4.2.6.8 and 6.1.1.4'
H H 0.0000 0.0000 'International Tables Vol C Tables 4.2.6.8 and 6.1.1.4'
N N 0.0061 0.0033 'International Tables Vol C Tables 4.2.6.8 and 6.1.1.4'
O O 0.0106 0.0060 'International Tables Vol C Tables 4.2.6.8 and 6.1.1.4'
Pt Pt -1.7033 8.3905 'International Tables Vol C Tables 4.2.6.8 and 6.1.1.4'
S S 0.1246 0.1234 'International Tables Vol C Tables 4.2.6.8 and 6.1.1.4'

loop_
_geom_angle_atom_site_label_1
_geom_angle_atom_site_label_2
_geom_angle_atom_site_label_3
_geom_angle
N1 Pt1 O1 91.30(13)
O2 Pt1 O1 91.84(12)
O2 Pt1 N1 176.70(12)
C13 Pt1 O1 172.47(15)
C13 Pt1 N1 81.49(16)
C13 Pt1 O2 95.33(15)
N1 C1 H1 119.0
N1 C1 C2 122.0(4)
C2 C1 H1 119.0
C7 S1 C6 90.1(2)
C14 O1 Pt1 124.7(3)
C1 N1 Pt1 124.3(3)
C1 N1 C5 119.7(4)
C5 N1 Pt1 115.9(3)
C22 O2 Pt1 124.6(3)
C1 C2 H2 120.6
C3 C2 C1 118.7(4)
C3 C2 H2 120.6
C2 C3 H3 120.2
C4 C3 C2 119.6(4)
C4 C3 H3 120.2
C3 C4 H4 120.3
C3 C4 C5 119.4(4)
C5 C4 H4 120.3
N1 C5 C4 120.5(4)
N1 C5 C6 111.5(4)
C4 C5 C6 127.9(4)
C5 C6 S1 126.4(3)
C13 C6 S1 114.8(3)
C13 C6 C5 118.7(4)
C8 C7 S1 126.0(3)
C8 C7 C12 122.5(4)
C12 C7 S1 111.5(3)
C7 C8 H8 120.8
C9 C8 C7 118.4(4)
C9 C8 H8 120.8
C8 C9 H9 119.6
C8 C9 C10 120.7(4)
C10 C9 H9 119.6
C9 C10 H10 119.7
C11 C10 C9 120.7(4)
C11 C10 H10 119.7
C10 C11 H11 119.9
C10 C11 C12 120.3(4)
C12 C11 H11 119.9
C7 C12 C13 113.3(4)
C11 C12 C7 117.4(4)
C11 C12 C13 129.3(4)
C6 C13 Pt1 112.3(3)
C6 C13 C12 110.2(4)
C12 C13 Pt1 137.1(3)
O1 C14 C15 114.9(4)
O1 C14 C21 125.2(4)
C21 C14 C15 119.9(4)
C16 C15 C14 118.9(4)
C16 C15 C20 119.4(4)
C20 C15 C14 121.7(4)
C15 C16 H16 119.8
C17 C16 C15 120.4(4)
C17 C16 H16 119.8
C16 C17 H17 120.0
C18 C17 C16 120.0(5)
C18 C17 H17 120.0
C17 C18 H18 120.0
C19 C18 C17 120.0(4)
C19 C18 H18 120.0
C18 C19 H19 119.5
C18 C19 C20 121.0(4)
C20 C19 H19 119.5
C15 C20 H20 120.4
C19 C20 C15 119.3(4)
C19 C20 H20 120.4
C14 C21 H21 116.8
C22 C21 C14 126.4(4)
C22 C21 H21 116.8
O2 C22 C21 127.1(4)
O2 C22 C23 114.1(4)
C21 C22 C23 118.8(4)
C24 C23 C22 121.5(4)
C24 C23 C28 119.5(4)
C28 C23 C22 119.0(4)
C23 C24 H24 119.8
C25 C24 C23 120.3(4)
C25 C24 H24 119.8
C24 C25 H25 119.8
C24 C25 C26 120.5(4)
C26 C25 H25 119.8
C25 C26 H26 120.4
C25 C26 C27 119.2(4)
C27 C26 H26 120.4
C26 C27 H27 119.6
C28 C27 C26 120.9(4)
C28 C27 H27 119.6
C23 C28 H28 120.2
C27 C28 C23 119.6(4)
C27 C28 H28 120.2

loop_
_geom_bond_atom_site_label_1
_geom_bond_atom_site_label_2
_geom_bond_distance
Pt1 O1 2.059(3)
Pt1 N1 2.009(3)
Pt1 O2 2.005(3)
Pt1 C13 1.983(4)
C1 H1 0.9500
C1 N1 1.339(5)
C1 C2 1.389(6)
S1 C6 1.746(4)
S1 C7 1.741(4)
O1 C14 1.281(5)
N1 C5 1.369(5)
O2 C22 1.287(5)
C2 H2 0.9500
C2 C3 1.388(6)
C3 H3 0.9500
C3 C4 1.387(6)
C4 H4 0.9500
C4 C5 1.392(6)
C5 C6 1.440(6)
C6 C13 1.383(6)
C7 C8 1.388(6)
C7 C12 1.420(6)
C8 H8 0.9500
C8 C9 1.381(7)
C9 H9 0.9500
C9 C10 1.405(7)
C10 H10 0.9500
C10 C11 1.381(6)
C11 H11 0.9500
C11 C12 1.409(6)
C12 C13 1.425(6)
C14 C15 1.489(6)
C14 C21 1.407(6)
C15 C16 1.394(6)
C15 C20 1.397(6)
C16 H16 0.9500
C16 C17 1.387(6)
C17 H17 0.9500
C17 C18 1.385(7)
C18 H18 0.9500
C18 C19 1.370(7)
C19 H19 0.9500
C19 C20 1.395(6)
C20 H20 0.9500
C21 H21 0.9500
C21 C22 1.396(6)
C22 C23 1.494(6)
C23 C24 1.388(6)
C23 C28 1.402(6)
C24 H24 0.9500
C24 C25 1.383(6)
C25 H25 0.9500
C25 C26 1.389(7)
C26 H26 0.9500
C26 C27 1.390(7)
C27 H27 0.9500
C27 C28 1.383(6)
C28 H28 0.9500

loop_
_geom_torsion_atom_site_label_1
_geom_torsion_atom_site_label_2
_geom_torsion_atom_site_label_3
_geom_torsion_atom_site_label_4
_geom_torsion
Pt1 O1 C14 C15 175.4(3)
Pt1 O1 C14 C21 -2.9(6)
Pt1 N1 C5 C4 -178.9(3)
Pt1 N1 C5 C6 2.1(4)
Pt1 O2 C22 C21 1.5(6)
Pt1 O2 C22 C23 -177.5(3)
C1 N1 C5 C4 -2.0(6)
C1 N1 C5 C6 178.9(4)
C1 C2 C3 C4 0.1(7)
S1 C6 C13 Pt1 174.0(2)
S1 C6 C13 C12 -0.6(5)
S1 C7 C8 C9 -179.4(3)
S1 C7 C12 C11 178.0(3)
S1 C7 C12 C13 -2.6(5)
O1 C14 C15 C16 -26.0(6)
O1 C14 C15 C20 153.3(4)
O1 C14 C21 C22 -1.2(7)
N1 C1 C2 C3 -0.2(7)
N1 C5 C6 S1 -175.2(3)
N1 C5 C6 C13 -0.5(5)
O2 C22 C23 C24 -151.1(4)
O2 C22 C23 C28 29.1(6)
C2 C1 N1 Pt1 177.8(3)
C2 C1 N1 C5 1.2(6)
C2 C3 C4 C5 -0.9(7)
C3 C4 C5 N1 1.9(6)
C3 C4 C5 C6 -179.2(4)
C4 C5 C6 S1 5.8(7)
C4 C5 C6 C13 -179.5(4)
C5 C6 C13 Pt1 -1.3(5)
C5 C6 C13 C12 -176.0(4)
C6 S1 C7 C8 -177.6(4)
C6 S1 C7 C12 1.8(3)
C7 S1 C6 C5 174.2(4)
C7 S1 C6 C13 -0.7(3)
C7 C8 C9 C10 0.6(7)
C7 C12 C13 Pt1 -170.7(3)
C7 C12 C13 C6 2.0(5)
C8 C7 C12 C11 -2.6(6)
C8 C7 C12 C13 176.9(4)
C8 C9 C10 C11 -1.1(7)
C9 C10 C11 C12 -0.4(7)
C10 C11 C12 C7 2.1(6)
C10 C11 C12 C13 -177.3(4)
C11 C12 C13 Pt1 8.7(8)
C11 C12 C13 C6 -178.6(4)
C12 C7 C8 C9 1.2(7)
C14 C15 C16 C17 -178.9(4)
C14 C15 C20 C19 179.5(4)
C14 C21 C22 O2 2.1(8)
C14 C21 C22 C23 -179.0(4)
C15 C14 C21 C22 -179.4(4)
C15 C16 C17 C18 -1.2(8)
C16 C15 C20 C19 -1.2(7)
C16 C17 C18 C19 -0.1(8)
C17 C18 C19 C20 0.8(7)
C18 C19 C20 C15 -0.1(7)
C20 C15 C16 C17 1.8(7)
C21 C14 C15 C16 152.4(4)
C21 C14 C15 C20 -28.4(6)
C21 C22 C23 C24 29.8(6)
C21 C22 C23 C28 -149.9(4)
C22 C23 C24 C25 -179.3(4)
C22 C23 C28 C27 179.0(4)
C23 C24 C25 C26 0.3(8)
C24 C23 C28 C27 -0.7(7)
C24 C25 C26 C27 -0.8(8)
C25 C26 C27 C28 0.4(8)
C26 C27 C28 C23 0.3(8)
C28 C23 C24 C25 0.4(7)
